data_9014762
loop_
_publ_author_name
'Yang, Z.'
'Giester, G.'
'Ding, K.'
'Tillmanns, E.'

_publ_section_title
;
 Hezuolinite, (Sr,REE)4Zr(Ti,Fe3+,Fe2+)2Ti2O8(Si2O7)2, a new mineral species of
 the chevkinite group from Saima alkaline complex, Liaoning Province, NE China
;
_journal_name_full 'European Journal of Mineralogy'
_journal_page_first 189
_journal_page_last 196
_journal_paper_doi 10.1127/0935-1221/2011/0023-2158
_journal_volume 24
_journal_year 2012
_chemical_compound_source 'Saima alkaline complex, Liaoning Province, NE China'
_chemical_formula_sum 'Ce0.6 Fe0.366 O22 Si4 Sr3.4 Ti3.724 Zr0.91'
_chemical_name_mineral Hezuolinite
_space_group_IT_number 12
_symmetry_space_group_name_Hall '-C 2y'
_symmetry_space_group_name_H-M 'C 1 2/m 1'
_cell_angle_alpha 90
_cell_angle_beta 114.10
_cell_angle_gamma 90
_cell_length_a 13.973
_cell_length_b 5.6984
_cell_length_c 11.988
_cell_formula_units_Z 2
_cell_volume 871.327
_database_code_amcsd 0018979
_exptl_crystal_density_diffrn 4.300
_cod_original_formula_sum '(Sr3.4 Ce.6) Zr.91 Fe.366 Ti3.724 Si4 O22'
_cod_database_code 9014762

loop_
_space_group_symop_operation_xyz
x,y,z
1/2+x,1/2+y,z
x,-y,z
1/2+x,1/2-y,z
-x,y,-z
1/2-x,1/2+y,-z
-x,-y,-z
1/2-x,1/2-y,-z

loop_
_atom_site_aniso_label
_atom_site_aniso_U_11
_atom_site_aniso_U_22
_atom_site_aniso_U_33
_atom_site_aniso_U_12
_atom_site_aniso_U_13
_atom_site_aniso_U_23
Sr(1) 0.01742 0.01943 0.02085 0.00000 0.00721 0.00000
Ce(1) 0.01742 0.01943 0.02085 0.00000 0.00721 0.00000
Sr(2) 0.01582 0.02610 0.01736 0.00000 0.00666 0.00000
Ce(2) 0.01582 0.02610 0.01736 0.00000 0.00666 0.00000
Zr 0.01554 0.01490 0.01190 0.00000 0.00496 0.00000
Fe 0.01554 0.01490 0.01190 0.00000 0.00496 0.00000
Ti(1) 0.01980 0.01630 0.01210 0.00000 0.00522 0.00000
Fe(1) 0.01980 0.01630 0.01210 0.00000 0.00522 0.00000
Ti(2) 0.02030 0.01380 0.01660 0.00000 0.00610 0.00000
Si(1) 0.01350 0.01090 0.01240 0.00000 0.00500 0.00000
Si(2) 0.01440 0.01590 0.01230 0.00000 0.00390 0.00000
O(1) 0.03160 0.01260 0.01310 0.00040 0.00650 0.00030
O(2) 0.01990 0.01650 0.01650 0.00040 0.00630 0.00080
O(3) 0.02930 0.02740 0.02680 0.00900 0.01130 0.00090
O(4) 0.02570 0.01570 0.02130 0.00000 0.00950 0.00000
O(5) 0.01800 0.01440 0.01910 0.00000 0.00730 0.00000
O(6) 0.02860 0.03900 0.02510 0.00000 0.01800 0.00000
O(7) 0.01680 0.04300 0.03430 0.00000 0.00200 0.00000
O(8) 0.04900 0.02830 0.01450 0.00000 0.01040 0.00000

loop_
_atom_site_label
_atom_site_fract_x
_atom_site_fract_y
_atom_site_fract_z
_atom_site_occupancy
_atom_site_U_iso_or_equiv
Sr(1) 0.76910 0.00000 0.73925 0.82700 0.01944
Ce(1) 0.76910 0.00000 0.73925 0.17300 0.01944
Sr(2) 0.54878 0.50000 0.74706 0.87300 0.01977
Ce(2) 0.54878 0.50000 0.74706 0.12700 0.01977
Zr 0.00000 0.50000 0.50000 0.91000 0.01433
Fe 0.00000 0.50000 0.50000 0.09000 0.01433
Ti(1) 0.50000 0.74123 0.00000 0.86200 0.01650
Fe(1) 0.50000 0.74123 0.00000 0.13800 0.01650
Ti(2) 0.27291 0.00000 0.00148 1.00000 0.01740
Si(1) 0.40824 0.00000 0.73498 1.00000 0.01233
Si(2) 0.83745 0.00000 0.45164 1.00000 0.01473
O(1) 0.06874 0.26040 0.18216 1.00000 0.02000
O(2) 0.21047 0.24950 0.88124 1.00000 0.01800
O(3) 0.38640 0.73610 0.41220 1.00000 0.02790
O(4) 0.09410 0.00000 0.99510 1.00000 0.02090
O(5) 0.40540 0.00000 0.00520 1.00000 0.01730
O(6) 0.48140 0.00000 0.66080 1.00000 0.02860
O(7) 0.28480 0.00000 0.64640 1.00000 0.03430
O(8) 0.14200 0.00000 0.40830 1.00000 0.03140

loop_
_cod_related_entry_id
_cod_related_entry_database
_cod_related_entry_code
1 AMCSD 0018979
